data_4315744
loop_
_publ_author_name
'Alberto Acosta-Ram\'irez'
'Amy F. Douglas'
'Insun Yu'
'Brian O. Patrick'
'Paula L. Diaconescu'
'Parisa Mehrkhodavandi'

_publ_section_title
;
 Synthesis and Structural Studies of Chiral Indium(III) Complexes
 Supported by Tridentate Diaminophenol Ligands
;
_journal_name_full 'Inorganic Chemistry'
_journal_page_first 5444
_journal_page_last 5452
_journal_paper_doi 10.1021/ic100185m
_journal_volume 49
_journal_year 2010
_chemical_formula_sum 'C61 H93 Cl3 In2 N4 O3'
_chemical_formula_weight 1266.38
_chemical_name_systematic
;
 ?
;
_space_group_IT_number 2
_symmetry_cell_setting triclinic
_symmetry_space_group_name_Hall '-P 1'
_symmetry_space_group_name_H-M 'P -1'
_atom_sites_solution_hydrogens geom
_atom_sites_solution_primary direct
_atom_sites_solution_secondary difmap
_audit_creation_method SHELXL-97
_cell_angle_alpha 92.263(2)
_cell_angle_beta 106.473(2)
_cell_angle_gamma 109.942(2)
_cell_formula_units_Z 2
_cell_length_a 11.5642(5)
_cell_length_b 16.8754(8)
_cell_length_c 18.1223(8)
_cell_measurement_reflns_used 5847
_cell_measurement_temperature 173(2)
_cell_measurement_theta_max 24.78
_cell_measurement_theta_min 2.52
_cell_volume 3151.5(3)
_computing_structure_refinement 'SHELXL-97 (Sheldrick, 1997)'
_diffrn_ambient_temperature 173(2)
_diffrn_measured_fraction_theta_full 0.991
_diffrn_measured_fraction_theta_max 0.991
_diffrn_measurement_device_type 'Bruker X8 APEX II'
_diffrn_measurement_method 'area detector'
_diffrn_radiation_monochromator graphite
_diffrn_radiation_source 'fine-focus sealed tube'
_diffrn_radiation_type MoK\a
_diffrn_radiation_wavelength 0.71073
_diffrn_reflns_av_R_equivalents 0.0475
_diffrn_reflns_av_sigmaI/netI 0.0533
_diffrn_reflns_limit_h_max 13
_diffrn_reflns_limit_h_min -11
_diffrn_reflns_limit_k_max 19
_diffrn_reflns_limit_k_min -20
_diffrn_reflns_limit_l_max 21
_diffrn_reflns_limit_l_min -21
_diffrn_reflns_number 48766
_diffrn_reflns_theta_full 25.12
_diffrn_reflns_theta_max 25.12
_diffrn_reflns_theta_min 1.89
_exptl_absorpt_coefficient_mu 0.903
_exptl_absorpt_correction_T_max 0.965
_exptl_absorpt_correction_T_min 0.733
_exptl_absorpt_correction_type multi-scan
_exptl_crystal_colour colourless
_exptl_crystal_density_diffrn 1.335
_exptl_crystal_density_method 'not measured'
_exptl_crystal_description plate
_exptl_crystal_F_000 1320
_exptl_crystal_size_max 0.35
_exptl_crystal_size_mid 0.15
_exptl_crystal_size_min 0.04
_refine_diff_density_max 0.726
_refine_diff_density_min -0.534
_refine_diff_density_rms 0.079
_refine_ls_extinction_method none
_refine_ls_goodness_of_fit_ref 1.017
_refine_ls_hydrogen_treatment mixed
_refine_ls_matrix_type full
_refine_ls_number_parameters 713
_refine_ls_number_reflns 11134
_refine_ls_number_restraints 0
_refine_ls_restrained_S_all 1.017
_refine_ls_R_factor_all 0.0650
_refine_ls_R_factor_gt 0.0335
_refine_ls_shift/su_max 0.004
_refine_ls_shift/su_mean 0.000
_refine_ls_structure_factor_coef Fsqd
_refine_ls_weighting_details 'calc w=1/[\s^2^(Fo^2^)+(0.0176P)^2^+2.7292P] where P=(Fo^2^+2Fc^2^)/3'
_refine_ls_weighting_scheme calc
_refine_ls_wR_factor_gt 0.0546
_refine_ls_wR_factor_ref 0.0625
_reflns_number_gt 8119
_reflns_number_total 11134
_reflns_threshold_expression >2sigma(I)
_cod_data_source_file ic100185m_si_001_5.cif
_cod_data_source_block pm020
_cod_original_cell_volume 3151.5(2)
_cod_database_code 4315744

loop_
_symmetry_equiv_pos_as_xyz
'x, y, z'
'-x, -y, -z'

loop_
_atom_site_label
_atom_site_type_symbol
_atom_site_fract_x
_atom_site_fract_y
_atom_site_fract_z
_atom_site_U_iso_or_equiv
_atom_site_adp_type
_atom_site_occupancy
_atom_site_symmetry_multiplicity
_atom_site_calc_flag
_atom_site_refinement_flags
_atom_site_disorder_assembly
_atom_site_disorder_group
C3 C 0.6235(3) 0.2446(2) 0.15664(19) 0.0349(9) Uani 1 1 d . . .
H3A H 0.6495 0.2370 0.1107 0.052 Uiso 1 1 calc R . .
H3B H 0.5919 0.2918 0.1537 0.052 Uiso 1 1 calc R . .
H3C H 0.5543 0.1921 0.1585 0.052 Uiso 1 1 calc R . .
C4 C 0.7816(3) 0.1917(2) 0.2317(2) 0.0335(9) Uani 1 1 d . . .
H4A H 0.8522 0.2017 0.2805 0.050 Uiso 1 1 calc R . .
H4B H 0.8128 0.1864 0.1876 0.050 Uiso 1 1 calc R . .
H4C H 0.7094 0.1391 0.2296 0.050 Uiso 1 1 calc R . .
C5 C 0.7010(3) 0.2835(2) 0.29776(19) 0.0265(8) Uani 1 1 d . . .
H5 H 0.6559 0.3246 0.2848 0.032 Uiso 1 1 calc R . .
C6 C 0.8198(3) 0.3278(2) 0.36882(18) 0.0239(8) Uani 1 1 d . . .
H6 H 0.8575 0.2843 0.3876 0.029 Uiso 1 1 calc R . .
C7 C 0.7804(3) 0.3593(2) 0.43392(19) 0.0329(9) Uani 1 1 d . . .
H7A H 0.7413 0.4020 0.4168 0.039 Uiso 1 1 calc R . .
H7B H 0.8583 0.3874 0.4798 0.039 Uiso 1 1 calc R . .
C8 C 0.6836(3) 0.2861(3) 0.4567(2) 0.0434(10) Uani 1 1 d . . .
H8A H 0.7266 0.2475 0.4806 0.052 Uiso 1 1 calc R . .
H8B H 0.6540 0.3091 0.4960 0.052 Uiso 1 1 calc R . .
C9 C 0.5674(3) 0.2361(2) 0.3872(2) 0.0428(10) Uani 1 1 d . . .
H9A H 0.5163 0.2721 0.3685 0.051 Uiso 1 1 calc R . .
H9B H 0.5114 0.1856 0.4032 0.051 Uiso 1 1 calc R . .
C10 C 0.6080(3) 0.2070(2) 0.3210(2) 0.0349(9) Uani 1 1 d . . .
H10A H 0.5301 0.1775 0.2755 0.042 Uiso 1 1 calc R . .
H10B H 0.6511 0.1662 0.3377 0.042 Uiso 1 1 calc R . .
C11 C 1.0552(3) 0.4063(2) 0.39708(18) 0.0223(7) Uani 1 1 d . . .
H11A H 1.0644 0.4167 0.4530 0.027 Uiso 1 1 calc R . .
H11B H 1.1185 0.4565 0.3853 0.027 Uiso 1 1 calc R . .
C12 C 1.0858(3) 0.32871(19) 0.38161(18) 0.0190(7) Uani 1 1 d . . .
C13 C 1.0984(3) 0.30882(19) 0.30879(18) 0.0191(7) Uani 1 1 d . . .
C14 C 1.1454(3) 0.24303(19) 0.29915(17) 0.0184(7) Uani 1 1 d . . .
C15 C 1.1692(3) 0.19794(19) 0.36066(18) 0.0204(7) Uani 1 1 d . . .
H15 H 1.1999 0.1535 0.3539 0.024 Uiso 1 1 calc R . .
C16 C 1.1507(3) 0.21381(19) 0.43151(17) 0.0195(7) Uani 1 1 d . . .
C17 C 1.1097(3) 0.28088(19) 0.44037(18) 0.0195(7) Uani 1 1 d . . .
H17 H 1.0977 0.2944 0.4884 0.023 Uiso 1 1 calc R . .
C18 C 1.1793(3) 0.2264(2) 0.22528(18) 0.0253(8) Uani 1 1 d . . .
C19 C 1.2229(3) 0.1504(2) 0.22482(19) 0.0326(9) Uani 1 1 d . . .
H19A H 1.3004 0.1612 0.2697 0.049 Uiso 1 1 calc R . .
H19B H 1.2430 0.1425 0.1767 0.049 Uiso 1 1 calc R . .
H19C H 1.1533 0.0988 0.2279 0.049 Uiso 1 1 calc R . .
C20 C 1.2915(3) 0.3056(2) 0.2221(2) 0.0382(9) Uani 1 1 d . . .
H20A H 1.2651 0.3551 0.2205 0.057 Uiso 1 1 calc R . .
H20B H 1.3147 0.2966 0.1753 0.057 Uiso 1 1 calc R . .
H20C H 1.3665 0.3160 0.2684 0.057 Uiso 1 1 calc R . .
C21 C 1.0633(3) 0.2079(3) 0.15101(19) 0.0397(10) Uani 1 1 d . . .
H21A H 0.9913 0.1573 0.1532 0.060 Uiso 1 1 calc R . .
H21B H 1.0888 0.1977 0.1054 0.060 Uiso 1 1 calc R . .
H21C H 1.0359 0.2570 0.1471 0.060 Uiso 1 1 calc R . .
C22 C 1.1833(3) 0.1652(2) 0.49942(19) 0.0256(8) Uani 1 1 d . . .
C23 C 1.0744(4) 0.1406(3) 0.5361(2) 0.0520(12) Uani 1 1 d . . .
H23A H 0.9931 0.1038 0.4971 0.078 Uiso 1 1 calc R . .
H23B H 1.0644 0.1923 0.5552 0.078 Uiso 1 1 calc R . .
H23C H 1.0960 0.1100 0.5797 0.078 Uiso 1 1 calc R . .
C24 C 1.2004(4) 0.0842(2) 0.4734(2) 0.0474(11) Uani 1 1 d . . .
H24A H 1.2734 0.0991 0.4526 0.071 Uiso 1 1 calc R . .
H24B H 1.1211 0.0473 0.4329 0.071 Uiso 1 1 calc R . .
H24C H 1.2177 0.0541 0.5179 0.071 Uiso 1 1 calc R . .
C25 C 1.3095(4) 0.2222(3) 0.5607(2) 0.0546(12) Uani 1 1 d . . .
H25A H 1.3275 0.1928 0.6057 0.082 Uiso 1 1 calc R . .
H25B H 1.3014 0.2755 0.5772 0.082 Uiso 1 1 calc R . .
H25C H 1.3808 0.2349 0.5385 0.082 Uiso 1 1 calc R . .
C26 C 0.8400(3) 0.7641(2) 0.2421(2) 0.0352(9) Uani 1 1 d . . .
H26A H 0.7759 0.7915 0.2317 0.053 Uiso 1 1 calc R . .
H26B H 0.9002 0.7862 0.2126 0.053 Uiso 1 1 calc R . .
H26C H 0.8884 0.7765 0.2979 0.053 Uiso 1 1 calc R . .
C27 C 0.6775(3) 0.6396(3) 0.26085(19) 0.0358(9) Uani 1 1 d . . .
H27A H 0.7234 0.6486 0.3168 0.054 Uiso 1 1 calc R . .
H27B H 0.6278 0.5786 0.2428 0.054 Uiso 1 1 calc R . .
H27C H 0.6184 0.6708 0.2509 0.054 Uiso 1 1 calc R . .
C28 C 0.7051(3) 0.6462(2) 0.13228(17) 0.0240(8) Uani 1 1 d . . .
H28 H 0.6504 0.5841 0.1233 0.029 Uiso 1 1 calc R . .
C29 C 0.8009(3) 0.6562(2) 0.08741(18) 0.0237(8) Uani 1 1 d . . .
H29 H 0.8517 0.7185 0.0920 0.028 Uiso 1 1 calc R . .
C30 C 0.7276(3) 0.6218(3) 0.00173(19) 0.0376(10) Uani 1 1 d . . .
H30A H 0.7906 0.6331 -0.0276 0.045 Uiso 1 1 calc R . .
H30B H 0.6834 0.5592 -0.0042 0.045 Uiso 1 1 calc R . .
C31 C 0.6277(3) 0.6608(3) -0.0335(2) 0.0494(11) Uani 1 1 d . . .
H31A H 0.6725 0.7217 -0.0360 0.059 Uiso 1 1 calc R . .
H31B H 0.5767 0.6314 -0.0873 0.059 Uiso 1 1 calc R . .
C32 C 0.5369(3) 0.6532(3) 0.0144(2) 0.0483(11) Uani 1 1 d . . .
H32A H 0.4843 0.5924 0.0118 0.058 Uiso 1 1 calc R . .
H32B H 0.4771 0.6829 -0.0073 0.058 Uiso 1 1 calc R . .
C33 C 0.6145(3) 0.6925(3) 0.0988(2) 0.0364(9) Uani 1 1 d . . .
H33A H 0.6656 0.7537 0.1016 0.044 Uiso 1 1 calc R . .
H33B H 0.5548 0.6879 0.1296 0.044 Uiso 1 1 calc R . .
C34 C 1.0194(3) 0.6487(2) 0.10596(19) 0.0221(8) Uani 1 1 d . . .
H34A H 1.0035 0.6420 0.0490 0.026 Uiso 1 1 calc R . .
H34B H 1.0720 0.6146 0.1282 0.026 Uiso 1 1 calc R . .
C35 C 1.0960(3) 0.74113(19) 0.13967(18) 0.0190(7) Uani 1 1 d . . .
C36 C 1.1380(3) 0.76891(19) 0.22078(18) 0.0182(7) Uani 1 1 d . . .
C37 C 1.2241(3) 0.85412(19) 0.25072(18) 0.0197(7) Uani 1 1 d . . .
C38 C 1.2610(3) 0.9069(2) 0.19775(18) 0.0220(7) Uani 1 1 d . . .
H38 H 1.3183 0.9642 0.2176 0.026 Uiso 1 1 calc R . .
C39 C 1.2195(3) 0.8814(2) 0.11761(18) 0.0210(7) Uani 1 1 d . . .
C40 C 1.1363(3) 0.7977(2) 0.09060(18) 0.0202(7) Uani 1 1 d . . .
H40 H 1.1056 0.7782 0.0362 0.024 Uiso 1 1 calc R . .
C41 C 1.2795(3) 0.8863(2) 0.33903(18) 0.0235(8) Uani 1 1 d . . .
C42 C 1.3661(3) 0.9813(2) 0.35737(19) 0.0327(9) Uani 1 1 d . . .
H42A H 1.4407 0.9901 0.3388 0.049 Uiso 1 1 calc R . .
H42B H 1.3966 0.9998 0.4137 0.049 Uiso 1 1 calc R . .
H42C H 1.3162 1.0147 0.3313 0.049 Uiso 1 1 calc R . .
C43 C 1.3613(3) 0.8360(2) 0.37903(19) 0.0319(9) Uani 1 1 d . . .
H43A H 1.3075 0.7752 0.3689 0.048 Uiso 1 1 calc R . .
H43B H 1.3950 0.8558 0.4353 0.048 Uiso 1 1 calc R . .
H43C H 1.4339 0.8450 0.3585 0.048 Uiso 1 1 calc R . .
C44 C 1.1699(3) 0.8758(2) 0.3741(2) 0.0351(9) Uani 1 1 d . . .
H44A H 1.1144 0.9051 0.3465 0.053 Uiso 1 1 calc R . .
H44B H 1.2072 0.9006 0.4293 0.053 Uiso 1 1 calc R . .
H44C H 1.1182 0.8151 0.3691 0.053 Uiso 1 1 calc R . .
C45 C 1.2574(3) 0.9431(2) 0.06115(18) 0.0250(8) Uani 1 1 d . . .
C46 C 1.1431(3) 0.9707(2) 0.0245(2) 0.0383(9) Uani 1 1 d . . .
H46A H 1.0664 0.9204 -0.0034 0.057 Uiso 1 1 calc R . .
H46B H 1.1651 1.0101 -0.0120 0.057 Uiso 1 1 calc R . .
H46C H 1.1246 0.9992 0.0655 0.057 Uiso 1 1 calc R . .
C47 C 1.2888(3) 0.8997(2) -0.0027(2) 0.0358(9) Uani 1 1 d . . .
H47A H 1.3612 0.8817 0.0212 0.054 Uiso 1 1 calc R . .
H47B H 1.3127 0.9400 -0.0382 0.054 Uiso 1 1 calc R . .
H47C H 1.2125 0.8498 -0.0318 0.054 Uiso 1 1 calc R . .
C48 C 1.3766(3) 1.0235(2) 0.1017(2) 0.0345(9) Uani 1 1 d . . .
H48A H 1.3568 1.0556 0.1395 0.052 Uiso 1 1 calc R . .
H48B H 1.3997 1.0591 0.0628 0.052 Uiso 1 1 calc R . .
H48C H 1.4495 1.0072 0.1286 0.052 Uiso 1 1 calc R . .
C49 C 0.2677(4) 0.5176(3) 0.1692(3) 0.0497(11) Uani 1 1 d . . .
H49 H 0.2296 0.4584 0.1492 0.060 Uiso 1 1 calc R . .
C50 C 0.3148(4) 0.5435(3) 0.2479(3) 0.0490(11) Uani 1 1 d . . .
H50 H 0.3113 0.5026 0.2826 0.059 Uiso 1 1 calc R . .
C51 C 0.3675(4) 0.6298(3) 0.2767(3) 0.0613(14) Uani 1 1 d . . .
H51 H 0.3998 0.6489 0.3312 0.074 Uiso 1 1 calc R . .
C52 C 0.3722(4) 0.6877(3) 0.2245(4) 0.0728(18) Uani 1 1 d . . .
H52 H 0.4079 0.7470 0.2436 0.087 Uiso 1 1 calc R . .
C53 C 0.3268(4) 0.6611(3) 0.1465(4) 0.0667(15) Uani 1 1 d . . .
H53 H 0.3312 0.7017 0.1115 0.080 Uiso 1 1 calc R . .
C54 C 0.2752(4) 0.5767(3) 0.1185(3) 0.0557(12) Uani 1 1 d . . .
H54 H 0.2440 0.5581 0.0639 0.067 Uiso 1 1 calc R . .
C55 C 0.766(2) -0.0113(8) 0.3068(5) 0.054(4) Uani 0.51(2) 1 d PG A 1
H55 H 0.7867 0.0092 0.3603 0.065 Uiso 0.51(2) 1 calc PR A 1
C56 C 0.8615(9) 0.0098(10) 0.2710(10) 0.045(4) Uani 0.51(2) 1 d PG A 1
H56 H 0.9481 0.0447 0.3001 0.054 Uiso 0.51(2) 1 calc PR A 1
C57 C 0.8306(12) -0.0202(10) 0.1927(11) 0.059(5) Uani 0.51(2) 1 d PG A 1
H57 H 0.8961 -0.0058 0.1682 0.071 Uiso 0.51(2) 1 calc PR A 1
C58 C 0.7038(17) -0.0714(6) 0.1501(5) 0.049(4) Uani 0.51(2) 1 d PG A 1
H58 H 0.6827 -0.0919 0.0965 0.059 Uiso 0.51(2) 1 calc PR A 1
C59 C 0.6080(6) -0.0925(7) 0.1858(10) 0.052(4) Uani 0.51(2) 1 d PG A 1
H59 H 0.5213 -0.1275 0.1567 0.063 Uiso 0.51(2) 1 calc PR A 1
C60 C 0.6389(15) -0.0625(9) 0.2642(11) 0.054(5) Uani 0.51(2) 1 d PG A 1
H60 H 0.5733 -0.0769 0.2886 0.065 Uiso 0.51(2) 1 calc PR A 1
C61 C 0.6022(4) 0.5460(3) 0.4767(3) 0.0610(13) Uani 1 1 d . . .
H61 H 0.6738 0.5781 0.4608 0.073 Uiso 1 1 calc R . .
C62 C 0.5178(4) 0.4679(3) 0.4349(2) 0.0500(11) Uani 1 1 d . . .
H62 H 0.5301 0.4461 0.3897 0.060 Uiso 1 1 calc R . .
C63 C 0.4167(4) 0.4223(3) 0.4587(3) 0.0612(13) Uani 1 1 d . . .
H63 H 0.3586 0.3680 0.4304 0.073 Uiso 1 1 calc R . .
N1 N 0.7368(2) 0.26416(16) 0.22806(15) 0.0247(6) Uani 1 1 d . . .
N2 N 0.9209(2) 0.39682(18) 0.34936(15) 0.0194(6) Uani 1 1 d . . .
N3 N 0.7731(2) 0.67103(17) 0.21844(15) 0.0228(6) Uani 1 1 d . . .
N4 N 0.8927(3) 0.61411(18) 0.12100(16) 0.0202(6) Uani 1 1 d . . .
O1 O 1.07007(19) 0.35339(13) 0.25138(12) 0.0229(5) Uani 1 1 d . . .
O2 O 1.10149(19) 0.71475(13) 0.26940(12) 0.0214(5) Uani 1 1 d . . .
O3 O 1.01857(19) 0.52048(13) 0.24441(12) 0.0244(5) Uani 1 1 d . . .
Cl1 Cl 0.86419(9) 0.36447(6) 0.08380(5) 0.0406(2) Uani 1 1 d . . .
Cl2 Cl 0.94177(8) 0.61094(6) 0.38553(5) 0.0305(2) Uani 1 1 d . . .
Cl3 Cl 0.73129(7) 0.46189(5) 0.20632(5) 0.0277(2) Uani 1 1 d . . .
In1 In 0.90739(2) 0.387583(14) 0.222532(13) 0.02037(7) Uani 1 1 d . . .
In2 In 0.93060(2) 0.610707(14) 0.249990(13) 0.01842(7) Uani 1 1 d . . .
C55B C 0.8217(13) 0.0107(9) 0.3124(6) 0.059(4) Uani 0.49(2) 1 d PG A 2
H55B H 0.8797 0.0418 0.3615 0.070 Uiso 0.49(2) 1 calc PR A 2
C56B C 0.8684(7) 0.0047(12) 0.2505(10) 0.058(5) Uani 0.49(2) 1 d PG A 2
H56B H 0.9583 0.0317 0.2573 0.069 Uiso 0.49(2) 1 calc PR A 2
C57B C 0.7836(18) -0.0409(12) 0.1786(7) 0.048(4) Uani 0.49(2) 1 d PG A 2
H57B H 0.8155 -0.0450 0.1363 0.058 Uiso 0.49(2) 1 calc PR A 2
C58B C 0.6521(15) -0.0804(8) 0.1686(8) 0.057(5) Uani 0.49(2) 1 d PG A 2
H58B H 0.5942 -0.1115 0.1195 0.068 Uiso 0.49(2) 1 calc PR A 2
C59B C 0.6055(5) -0.0744(9) 0.2305(13) 0.054(5) Uani 0.49(2) 1 d PG A 2
H59B H 0.5156 -0.1014 0.2237 0.065 Uiso 0.49(2) 1 calc PR A 2
C60B C 0.6903(15) -0.0288(11) 0.3024(8) 0.054(4) Uani 0.49(2) 1 d PG A 2
H60B H 0.6584 -0.0247 0.3447 0.065 Uiso 0.49(2) 1 calc PR A 2
H2N H 0.913(3) 0.4439(18) 0.3585(16) 0.008(8) Uiso 1 1 d . . .
H4N H 0.856(3) 0.5651(18) 0.1007(16) 0.006(8) Uiso 1 1 d . . .

loop_
_atom_site_aniso_label
_atom_site_aniso_U_11
_atom_site_aniso_U_22
_atom_site_aniso_U_33
_atom_site_aniso_U_23
_atom_site_aniso_U_13
_atom_site_aniso_U_12
C3 0.031(2) 0.028(2) 0.029(2) 0.0011(17) -0.0015(16) 0.0011(16)
C4 0.036(2) 0.0177(19) 0.049(2) 0.0046(17) 0.0181(18) 0.0081(16)
C5 0.0260(18) 0.028(2) 0.028(2) 0.0090(16) 0.0103(15) 0.0108(15)
C6 0.0240(18) 0.025(2) 0.0251(19) 0.0128(15) 0.0091(15) 0.0107(15)
C7 0.0265(19) 0.051(3) 0.023(2) 0.0089(18) 0.0077(16) 0.0162(17)
C8 0.037(2) 0.068(3) 0.036(2) 0.022(2) 0.0220(19) 0.022(2)
C9 0.036(2) 0.047(3) 0.049(3) 0.020(2) 0.025(2) 0.0087(19)
C10 0.0283(19) 0.030(2) 0.047(2) 0.0161(18) 0.0144(18) 0.0073(16)
C11 0.0248(18) 0.0223(19) 0.0217(18) 0.0036(15) 0.0073(15) 0.0110(15)
C12 0.0159(16) 0.0173(18) 0.0224(18) 0.0015(14) 0.0063(14) 0.0046(13)
C13 0.0181(16) 0.0205(18) 0.0173(18) 0.0041(14) 0.0057(14) 0.0052(14)
C14 0.0169(16) 0.0186(18) 0.0174(17) 0.0019(14) 0.0064(13) 0.0029(13)
C15 0.0209(17) 0.0170(18) 0.0230(19) -0.0003(14) 0.0073(14) 0.0066(14)
C16 0.0180(16) 0.0199(18) 0.0187(18) 0.0033(14) 0.0065(14) 0.0039(14)
C17 0.0195(16) 0.0247(19) 0.0152(17) 0.0011(14) 0.0074(14) 0.0078(14)
C18 0.0318(19) 0.030(2) 0.0192(18) 0.0023(15) 0.0113(15) 0.0149(16)
C19 0.040(2) 0.041(2) 0.026(2) 0.0018(17) 0.0177(17) 0.0219(18)
C20 0.045(2) 0.040(2) 0.040(2) 0.0118(19) 0.0281(19) 0.0157(19)
C21 0.047(2) 0.055(3) 0.023(2) -0.0029(18) 0.0105(18) 0.027(2)
C22 0.036(2) 0.027(2) 0.0228(19) 0.0095(15) 0.0137(16) 0.0177(16)
C23 0.073(3) 0.064(3) 0.051(3) 0.040(2) 0.042(2) 0.042(2)
C24 0.087(3) 0.043(3) 0.035(2) 0.0212(19) 0.028(2) 0.043(2)
C25 0.058(3) 0.056(3) 0.037(2) 0.008(2) -0.010(2) 0.027(2)
C26 0.038(2) 0.037(2) 0.035(2) -0.0023(18) 0.0047(17) 0.0260(18)
C27 0.032(2) 0.066(3) 0.024(2) 0.0155(19) 0.0165(17) 0.0288(19)
C28 0.0209(17) 0.034(2) 0.0159(18) 0.0042(15) 0.0038(14) 0.0107(15)
C29 0.0203(17) 0.029(2) 0.0216(18) 0.0062(15) 0.0064(14) 0.0087(15)
C30 0.028(2) 0.060(3) 0.021(2) 0.0063(18) 0.0085(16) 0.0115(18)
C31 0.034(2) 0.088(3) 0.024(2) 0.020(2) 0.0049(18) 0.024(2)
C32 0.031(2) 0.088(3) 0.031(2) 0.024(2) 0.0082(18) 0.028(2)
C33 0.031(2) 0.058(3) 0.031(2) 0.0170(19) 0.0127(17) 0.0267(19)
C34 0.0216(17) 0.0232(19) 0.0226(19) 0.0004(15) 0.0124(15) 0.0056(14)
C35 0.0136(15) 0.0203(18) 0.0229(19) -0.0010(15) 0.0079(14) 0.0049(13)
C36 0.0170(16) 0.0195(18) 0.0227(18) 0.0057(15) 0.0102(14) 0.0089(14)
C37 0.0192(16) 0.0205(18) 0.0220(18) 0.0021(14) 0.0085(14) 0.0090(14)
C38 0.0203(17) 0.0207(19) 0.0225(19) -0.0004(15) 0.0061(14) 0.0056(14)
C39 0.0219(17) 0.0221(19) 0.0225(19) 0.0067(15) 0.0101(14) 0.0097(14)
C40 0.0200(17) 0.0251(19) 0.0156(17) 0.0024(14) 0.0062(14) 0.0081(14)
C41 0.0239(18) 0.0229(19) 0.0201(18) 0.0003(15) 0.0067(14) 0.0047(14)
C42 0.039(2) 0.027(2) 0.024(2) -0.0024(16) 0.0100(17) 0.0033(17)
C43 0.0299(19) 0.039(2) 0.022(2) 0.0067(17) 0.0056(16) 0.0087(17)
C44 0.035(2) 0.037(2) 0.031(2) -0.0066(17) 0.0171(17) 0.0061(17)
C45 0.0304(19) 0.0222(19) 0.0218(19) 0.0058(15) 0.0097(15) 0.0074(15)
C46 0.041(2) 0.037(2) 0.034(2) 0.0116(18) 0.0082(18) 0.0134(18)
C47 0.047(2) 0.032(2) 0.029(2) 0.0097(17) 0.0214(18) 0.0071(18)
C48 0.038(2) 0.028(2) 0.032(2) 0.0110(17) 0.0153(17) 0.0014(17)
C49 0.055(3) 0.040(3) 0.060(3) 0.006(2) 0.023(2) 0.021(2)
C50 0.043(2) 0.050(3) 0.056(3) 0.004(2) 0.025(2) 0.014(2)
C51 0.030(2) 0.073(4) 0.077(4) -0.021(3) 0.023(2) 0.013(2)
C52 0.035(3) 0.038(3) 0.151(6) -0.008(4) 0.048(3) 0.007(2)
C53 0.049(3) 0.055(4) 0.133(5) 0.036(3) 0.060(3) 0.036(3)
C54 0.059(3) 0.063(3) 0.067(3) 0.021(3) 0.032(2) 0.038(3)
C55 0.046(12) 0.055(9) 0.059(7) 0.032(6) 0.017(7) 0.011(10)
C56 0.021(7) 0.038(8) 0.062(9) 0.022(6) 0.010(6) -0.004(5)
C57 0.036(7) 0.032(7) 0.071(12) 0.008(7) -0.006(7) -0.014(6)
C58 0.030(9) 0.038(6) 0.070(8) 0.028(5) 0.015(7) 0.000(7)
C59 0.037(8) 0.053(8) 0.076(11) 0.030(8) 0.023(8) 0.021(7)
C60 0.045(9) 0.057(10) 0.062(12) 0.023(9) 0.021(10) 0.015(8)
C61 0.044(3) 0.046(3) 0.073(3) -0.004(3) 0.018(2) -0.006(2)
C62 0.034(2) 0.050(3) 0.054(3) -0.010(2) 0.006(2) 0.009(2)
C63 0.039(3) 0.045(3) 0.074(3) -0.018(2) 0.010(2) -0.006(2)
N1 0.0264(15) 0.0197(16) 0.0227(16) 0.0030(12) 0.0057(13) 0.0037(12)
N2 0.0243(15) 0.0132(16) 0.0243(16) 0.0046(13) 0.0087(12) 0.0100(13)
N3 0.0240(15) 0.0314(17) 0.0196(15) 0.0054(13) 0.0099(12) 0.0156(13)
N4 0.0228(15) 0.0150(16) 0.0214(16) 0.0002(13) 0.0106(12) 0.0027(13)
O1 0.0276(12) 0.0272(13) 0.0187(12) 0.0087(10) 0.0106(10) 0.0127(10)
O2 0.0231(12) 0.0209(13) 0.0194(12) 0.0049(10) 0.0079(10) 0.0059(10)
O3 0.0236(12) 0.0167(12) 0.0345(14) 0.0071(10) 0.0103(10) 0.0083(10)
Cl1 0.0509(6) 0.0532(7) 0.0189(5) 0.0092(4) 0.0107(4) 0.0205(5)
Cl2 0.0357(5) 0.0394(5) 0.0190(5) 0.0085(4) 0.0092(4) 0.0161(4)
Cl3 0.0188(4) 0.0242(5) 0.0371(5) 0.0102(4) 0.0062(4) 0.0058(3)
In1 0.02422(13) 0.01897(14) 0.01789(14) 0.00538(10) 0.00655(10) 0.00770(10)
In2 0.01902(12) 0.01926(14) 0.01899(14) 0.00543(10) 0.00781(10) 0.00773(10)
C55B 0.019(7) 0.067(11) 0.105(11) 0.054(7) 0.036(7) 0.017(7)
C56B 0.071(12) 0.067(11) 0.047(11) 0.026(8) 0.031(9) 0.028(9)
C57B 0.044(11) 0.049(12) 0.053(8) 0.018(7) 0.014(8) 0.018(10)
C58B 0.026(9) 0.045(9) 0.089(11) 0.008(9) 0.003(8) 0.014(7)
C59B 0.039(7) 0.045(9) 0.074(15) 0.029(10) 0.006(9) 0.018(6)
C60B 0.022(8) 0.066(11) 0.074(10) 0.041(9) 0.008(8) 0.018(8)

loop_
_atom_type_symbol
_atom_type_description
_atom_type_scat_dispersion_real
_atom_type_scat_dispersion_imag
_atom_type_scat_source
C C 0.0033 0.0016 'International Tables Vol C Tables 4.2.6.8 and 6.1.1.4'
H H 0.0000 0.0000 'International Tables Vol C Tables 4.2.6.8 and 6.1.1.4'
N N 0.0061 0.0033 'International Tables Vol C Tables 4.2.6.8 and 6.1.1.4'
O O 0.0106 0.0060 'International Tables Vol C Tables 4.2.6.8 and 6.1.1.4'
Cl Cl 0.1484 0.1585 'International Tables Vol C Tables 4.2.6.8 and 6.1.1.4'
In In -0.7276 1.3100 'International Tables Vol C Tables 4.2.6.8 and 6.1.1.4'

loop_
_geom_angle_atom_site_label_1
_geom_angle_atom_site_label_2
_geom_angle_atom_site_label_3
_geom_angle
_geom_angle_site_symmetry_1
_geom_angle_site_symmetry_3
_geom_angle_publ_flag
N1 C3 H3A 109.5 . . ?
N1 C3 H3B 109.5 . . ?
H3A C3 H3B 109.5 . . ?
N1 C3 H3C 109.5 . . ?
H3A C3 H3C 109.5 . . ?
H3B C3 H3C 109.5 . . ?
N1 C4 H4A 109.5 . . ?
N1 C4 H4B 109.5 . . ?
H4A C4 H4B 109.5 . . ?
N1 C4 H4C 109.5 . . ?
H4A C4 H4C 109.5 . . ?
H4B C4 H4C 109.5 . . ?
N1 C5 C6 112.2(2) . . ?
N1 C5 C10 115.5(3) . . ?
C6 C5 C10 108.4(3) . . ?
N1 C5 H5 106.7 . . ?
C6 C5 H5 106.7 . . ?
C10 C5 H5 106.7 . . ?
N2 C6 C7 112.2(3) . . ?
N2 C6 C5 111.9(3) . . ?
C7 C6 C5 110.3(3) . . ?
N2 C6 H6 107.4 . . ?
C7 C6 H6 107.4 . . ?
C5 C6 H6 107.4 . . ?
C6 C7 C8 111.1(3) . . ?
C6 C7 H7A 109.4 . . ?
C8 C7 H7A 109.4 . . ?
C6 C7 H7B 109.4 . . ?
C8 C7 H7B 109.4 . . ?
H7A C7 H7B 108.0 . . ?
C9 C8 C7 111.6(3) . . ?
C9 C8 H8A 109.3 . . ?
C7 C8 H8A 109.3 . . ?
C9 C8 H8B 109.3 . . ?
C7 C8 H8B 109.3 . . ?
H8A C8 H8B 108.0 . . ?
C8 C9 C10 111.7(3) . . ?
C8 C9 H9A 109.3 . . ?
C10 C9 H9A 109.3 . . ?
C8 C9 H9B 109.3 . . ?
C10 C9 H9B 109.3 . . ?
H9A C9 H9B 107.9 . . ?
C9 C10 C5 110.6(3) . . ?
C9 C10 H10A 109.5 . . ?
C5 C10 H10A 109.5 . . ?
C9 C10 H10B 109.5 . . ?
C5 C10 H10B 109.5 . . ?
H10A C10 H10B 108.1 . . ?
N2 C11 C12 112.3(2) . . ?
N2 C11 H11A 109.1 . . ?
C12 C11 H11A 109.1 . . ?
N2 C11 H11B 109.1 . . ?
C12 C11 H11B 109.1 . . ?
H11A C11 H11B 107.9 . . ?
C17 C12 C13 120.6(3) . . ?
C17 C12 C11 119.9(3) . . ?
C13 C12 C11 119.4(3) . . ?
O1 C13 C12 120.1(3) . . ?
O1 C13 C14 121.5(3) . . ?
C12 C13 C14 118.4(3) . . ?
C15 C14 C13 118.1(3) . . ?
C15 C14 C18 120.7(3) . . ?
C13 C14 C18 121.0(3) . . ?
C14 C15 C16 124.1(3) . . ?
C14 C15 H15 118.0 . . ?
C16 C15 H15 118.0 . . ?
C17 C16 C15 116.4(3) . . ?
C17 C16 C22 120.7(3) . . ?
C15 C16 C22 122.7(3) . . ?
C12 C17 C16 122.2(3) . . ?
C12 C17 H17 118.9 . . ?
C16 C17 H17 118.9 . . ?
C20 C18 C19 107.7(3) . . ?
C20 C18 C21 109.5(3) . . ?
C19 C18 C21 106.7(3) . . ?
C20 C18 C14 107.9(3) . . ?
C19 C18 C14 112.8(3) . . ?
C21 C18 C14 112.0(3) . . ?
C18 C19 H19A 109.5 . . ?
C18 C19 H19B 109.5 . . ?
H19A C19 H19B 109.5 . . ?
C18 C19 H19C 109.5 . . ?
H19A C19 H19C 109.5 . . ?
H19B C19 H19C 109.5 . . ?
C18 C20 H20A 109.5 . . ?
C18 C20 H20B 109.5 . . ?
H20A C20 H20B 109.5 . . ?
C18 C20 H20C 109.5 . . ?
H20A C20 H20C 109.5 . . ?
H20B C20 H20C 109.5 . . ?
C18 C21 H21A 109.5 . . ?
C18 C21 H21B 109.5 . . ?
H21A C21 H21B 109.5 . . ?
C18 C21 H21C 109.5 . . ?
H21A C21 H21C 109.5 . . ?
H21B C21 H21C 109.5 . . ?
C24 C22 C25 108.1(3) . . ?
C24 C22 C23 108.4(3) . . ?
C25 C22 C23 109.1(3) . . ?
C24 C22 C16 112.1(3) . . ?
C25 C22 C16 109.3(3) . . ?
C23 C22 C16 109.8(3) . . ?
C22 C23 H23A 109.5 . . ?
C22 C23 H23B 109.5 . . ?
H23A C23 H23B 109.5 . . ?
C22 C23 H23C 109.5 . . ?
H23A C23 H23C 109.5 . . ?
H23B C23 H23C 109.5 . . ?
C22 C24 H24A 109.5 . . ?
C22 C24 H24B 109.5 . . ?
H24A C24 H24B 109.5 . . ?
C22 C24 H24C 109.5 . . ?
H24A C24 H24C 109.5 . . ?
H24B C24 H24C 109.5 . . ?
C22 C25 H25A 109.5 . . ?
C22 C25 H25B 109.5 . . ?
H25A C25 H25B 109.5 . . ?
C22 C25 H25C 109.5 . . ?
H25A C25 H25C 109.5 . . ?
H25B C25 H25C 109.5 . . ?
N3 C26 H26A 109.5 . . ?
N3 C26 H26B 109.5 . . ?
H26A C26 H26B 109.5 . . ?
N3 C26 H26C 109.5 . . ?
H26A C26 H26C 109.5 . . ?
H26B C26 H26C 109.5 . . ?
N3 C27 H27A 109.5 . . ?
N3 C27 H27B 109.5 . . ?
H27A C27 H27B 109.5 . . ?
N3 C27 H27C 109.5 . . ?
H27A C27 H27C 109.5 . . ?
H27B C27 H27C 109.5 . . ?
N3 C28 C29 111.5(2) . . ?
N3 C28 C33 114.4(3) . . ?
C29 C28 C33 110.0(3) . . ?
N3 C28 H28 106.9 . . ?
C29 C28 H28 106.9 . . ?
C33 C28 H28 106.9 . . ?
N4 C29 C28 110.7(3) . . ?
N4 C29 C30 112.0(3) . . ?
C28 C29 C30 109.7(3) . . ?
N4 C29 H29 108.1 . . ?
C28 C29 H29 108.1 . . ?
C30 C29 H29 108.1 . . ?
C31 C30 C29 113.2(3) . . ?
C31 C30 H30A 108.9 . . ?
C29 C30 H30A 108.9 . . ?
C31 C30 H30B 108.9 . . ?
C29 C30 H30B 108.9 . . ?
H30A C30 H30B 107.7 . . ?
C32 C31 C30 111.1(3) . . ?
C32 C31 H31A 109.4 . . ?
C30 C31 H31A 109.4 . . ?
C32 C31 H31B 109.4 . . ?
C30 C31 H31B 109.4 . . ?
H31A C31 H31B 108.0 . . ?
C31 C32 C33 110.1(3) . . ?
C31 C32 H32A 109.6 . . ?
C33 C32 H32A 109.6 . . ?
C31 C32 H32B 109.6 . . ?
C33 C32 H32B 109.6 . . ?
H32A C32 H32B 108.2 . . ?
C28 C33 C32 109.6(3) . . ?
C28 C33 H33A 109.8 . . ?
C32 C33 H33A 109.8 . . ?
C28 C33 H33B 109.8 . . ?
C32 C33 H33B 109.8 . . ?
H33A C33 H33B 108.2 . . ?
N4 C34 C35 113.8(3) . . ?
N4 C34 H34A 108.8 . . ?
C35 C34 H34A 108.8 . . ?
N4 C34 H34B 108.8 . . ?
C35 C34 H34B 108.8 . . ?
H34A C34 H34B 107.7 . . ?
C40 C35 C36 119.9(3) . . ?
C40 C35 C34 118.6(3) . . ?
C36 C35 C34 121.2(3) . . ?
O2 C36 C35 120.8(3) . . ?
O2 C36 C37 120.1(3) . . ?
C35 C36 C37 119.1(3) . . ?
C38 C37 C36 117.6(3) . . ?
C38 C37 C41 121.0(3) . . ?
C36 C37 C41 121.3(3) . . ?
C37 C38 C39 124.3(3) . . ?
C37 C38 H38 117.8 . . ?
C39 C38 H38 117.8 . . ?
C40 C39 C38 116.4(3) . . ?
C40 C39 C45 121.1(3) . . ?
C38 C39 C45 122.4(3) . . ?
C39 C40 C35 122.6(3) . . ?
C39 C40 H40 118.7 . . ?
C35 C40 H40 118.7 . . ?
C43 C41 C44 109.4(3) . . ?
C43 C41 C42 108.1(3) . . ?
C44 C41 C42 107.0(3) . . ?
C43 C41 C37 109.6(3) . . ?
C44 C41 C37 110.8(3) . . ?
C42 C41 C37 112.0(3) . . ?
C41 C42 H42A 109.5 . . ?
C41 C42 H42B 109.5 . . ?
H42A C42 H42B 109.5 . . ?
C41 C42 H42C 109.5 . . ?
H42A C42 H42C 109.5 . . ?
H42B C42 H42C 109.5 . . ?
C41 C43 H43A 109.5 . . ?
C41 C43 H43B 109.5 . . ?
H43A C43 H43B 109.5 . . ?
C41 C43 H43C 109.5 . . ?
H43A C43 H43C 109.5 . . ?
H43B C43 H43C 109.5 . . ?
C41 C44 H44A 109.5 . . ?
C41 C44 H44B 109.5 . . ?
H44A C44 H44B 109.5 . . ?
C41 C44 H44C 109.5 . . ?
H44A C44 H44C 109.5 . . ?
H44B C44 H44C 109.5 . . ?
C39 C45 C46 108.1(3) . . ?
C39 C45 C48 112.7(3) . . ?
C46 C45 C48 108.0(3) . . ?
C39 C45 C47 110.6(3) . . ?
C46 C45 C47 109.9(3) . . ?
C48 C45 C47 107.4(3) . . ?
C45 C46 H46A 109.5 . . ?
C45 C46 H46B 109.5 . . ?
H46A C46 H46B 109.5 . . ?
C45 C46 H46C 109.5 . . ?
H46A C46 H46C 109.5 . . ?
H46B C46 H46C 109.5 . . ?
C45 C47 H47A 109.5 . . ?
C45 C47 H47B 109.5 . . ?
H47A C47 H47B 109.5 . . ?
C45 C47 H47C 109.5 . . ?
H47A C47 H47C 109.5 . . ?
H47B C47 H47C 109.5 . . ?
C45 C48 H48A 109.5 . . ?
C45 C48 H48B 109.5 . . ?
H48A C48 H48B 109.5 . . ?
C45 C48 H48C 109.5 . . ?
H48A C48 H48C 109.5 . . ?
H48B C48 H48C 109.5 . . ?
C50 C49 C54 120.5(4) . . ?
C50 C49 H49 119.7 . . ?
C54 C49 H49 119.7 . . ?
C49 C50 C51 119.5(5) . . ?
C49 C50 H50 120.3 . . ?
C51 C50 H50 120.3 . . ?
C52 C51 C50 118.8(5) . . ?
C52 C51 H51 120.6 . . ?
C50 C51 H51 120.6 . . ?
C53 C52 C51 121.1(5) . . ?
C53 C52 H52 119.4 . . ?
C51 C52 H52 119.4 . . ?
C54 C53 C52 120.0(5) . . ?
C54 C53 H53 120.0 . . ?
C52 C53 H53 120.0 . . ?
C53 C54 C49 120.1(5) . . ?
C53 C54 H54 120.0 . . ?
C49 C54 H54 120.0 . . ?
C56 C55 C60 120.0 . . ?
C56 C55 H55 120.0 . . ?
C60 C55 H55 120.0 . . ?
C55 C56 C57 120.0 . . ?
C55 C56 H56 120.0 . . ?
C57 C56 H56 120.0 . . ?
C58 C57 C56 120.0 . . ?
C58 C57 H57 120.0 . . ?
C56 C57 H57 120.0 . . ?
C59 C58 C57 120.0 . . ?
C59 C58 H58 120.0 . . ?
C57 C58 H58 120.0 . . ?
C58 C59 C60 120.0 . . ?
C58 C59 H59 120.0 . . ?
C60 C59 H59 120.0 . . ?
C59 C60 C55 120.0 . . ?
C59 C60 H60 120.0 . . ?
C55 C60 H60 120.0 . . ?
C63 C61 C62 120.1(4) 2_666 . ?
C63 C61 H61 119.9 2_666 . ?
C62 C61 H61 119.9 . . ?
C63 C62 C61 119.3(4) . . ?
C63 C62 H62 120.3 . . ?
C61 C62 H62 120.3 . . ?
C62 C63 C61 120.5(4) . 2_666 ?
C62 C63 H63 119.7 . . ?
C61 C63 H63 119.7 2_666 . ?
C4 N1 C3 108.5(3) . . ?
C4 N1 C5 113.4(3) . . ?
C3 N1 C5 109.8(3) . . ?
C4 N1 In1 108.55(19) . . ?
C3 N1 In1 109.98(19) . . ?
C5 N1 In1 106.66(18) . . ?
C6 N2 C11 112.5(2) . . ?
C6 N2 In1 115.24(19) . . ?
C11 N2 In1 108.89(18) . . ?
C6 N2 H2N 109.8(19) . . ?
C11 N2 H2N 106.6(19) . . ?
In1 N2 H2N 103.0(19) . . ?
C26 N3 C27 108.6(3) . . ?
C26 N3 C28 112.9(3) . . ?
C27 N3 C28 109.5(2) . . ?
C26 N3 In2 107.25(18) . . ?
C27 N3 In2 111.43(19) . . ?
C28 N3 In2 107.15(18) . . ?
C29 N4 C34 114.9(3) . . ?
C29 N4 In2 113.73(19) . . ?
C34 N4 In2 108.69(19) . . ?
C29 N4 H4N 105(2) . . ?
C34 N4 H4N 109(2) . . ?
In2 N4 H4N 105(2) . . ?
C13 O1 In1 124.36(18) . . ?
C36 O2 In2 129.22(18) . . ?
In2 O3 In1 120.84(9) . . ?
In2 Cl3 In1 86.97(2) . . ?
O1 In1 O3 93.80(8) . . ?
O1 In1 N2 88.35(9) . . ?
O3 In1 N2 87.46(9) . . ?
O1 In1 N1 104.41(9) . . ?
O3 In1 N1 154.84(9) . . ?
N2 In1 N1 76.04(9) . . ?
O1 In1 Cl1 95.84(6) . . ?
O3 In1 Cl1 98.53(6) . . ?
N2 In1 Cl1 172.42(7) . . ?
N1 In1 Cl1 96.76(7) . . ?
O1 In1 Cl3 167.90(6) . . ?
O3 In1 Cl3 75.54(6) . . ?
N2 In1 Cl3 85.53(7) . . ?
N1 In1 Cl3 84.23(7) . . ?
Cl1 In1 Cl3 91.45(3) . . ?
O2 In2 O3 93.90(8) . . ?
O2 In2 N4 88.16(9) . . ?
O3 In2 N4 90.28(9) . . ?
O2 In2 N3 102.96(9) . . ?
O3 In2 N3 158.25(9) . . ?
N4 In2 N3 76.81(9) . . ?
O2 In2 Cl2 95.87(6) . . ?
O3 In2 Cl2 96.89(6) . . ?
N4 In2 Cl2 171.51(7) . . ?
N3 In2 Cl2 94.97(7) . . ?
O2 In2 Cl3 167.92(6) . . ?
O3 In2 Cl3 76.26(6) . . ?
N4 In2 Cl3 84.96(7) . . ?
N3 In2 Cl3 85.13(7) . . ?
Cl2 In2 Cl3 92.30(3) . . ?
C56B C55B C60B 120.0 . . ?
C56B C55B H55B 120.0 . . ?
C60B C55B H55B 120.0 . . ?
C57B C56B C55B 120.0 . . ?
C57B C56B H56B 120.0 . . ?
C55B C56B H56B 120.0 . . ?
C56B C57B C58B 120.0 . . ?
C56B C57B H57B 120.0 . . ?
C58B C57B H57B 120.0 . . ?
C59B C58B C57B 120.0 . . ?
C59B C58B H58B 120.0 . . ?
C57B C58B H58B 120.0 . . ?
C60B C59B C58B 120.0 . . ?
C60B C59B H59B 120.0 . . ?
C58B C59B H59B 120.0 . . ?
C59B C60B C55B 120.0 . . ?
C59B C60B H60B 120.0 . . ?
C55B C60B H60B 120.0 . . ?

loop_
_geom_bond_atom_site_label_1
_geom_bond_atom_site_label_2
_geom_bond_distance
_geom_bond_site_symmetry_2
_geom_bond_publ_flag
C3 N1 1.487(4) . ?
C3 H3A 0.9800 . ?
C3 H3B 0.9800 . ?
C3 H3C 0.9800 . ?
C4 N1 1.478(4) . ?
C4 H4A 0.9800 . ?
C4 H4B 0.9800 . ?
C4 H4C 0.9800 . ?
C5 N1 1.493(4) . ?
C5 C6 1.525(4) . ?
C5 C10 1.534(4) . ?
C5 H5 1.0000 . ?
C6 N2 1.477(4) . ?
C6 C7 1.517(4) . ?
C6 H6 1.0000 . ?
C7 C8 1.520(5) . ?
C7 H7A 0.9900 . ?
C7 H7B 0.9900 . ?
C8 C9 1.512(5) . ?
C8 H8A 0.9900 . ?
C8 H8B 0.9900 . ?
C9 C10 1.526(5) . ?
C9 H9A 0.9900 . ?
C9 H9B 0.9900 . ?
C10 H10A 0.9900 . ?
C10 H10B 0.9900 . ?
C11 N2 1.498(4) . ?
C11 C12 1.504(4) . ?
C11 H11A 0.9900 . ?
C11 H11B 0.9900 . ?
C12 C17 1.384(4) . ?
C12 C13 1.408(4) . ?
C13 O1 1.339(4) . ?
C13 C14 1.418(4) . ?
C14 C15 1.390(4) . ?
C14 C18 1.538(4) . ?
C15 C16 1.390(4) . ?
C15 H15 0.9500 . ?
C16 C17 1.388(4) . ?
C16 C22 1.536(4) . ?
C17 H17 0.9500 . ?
C18 C20 1.530(4) . ?
C18 C19 1.532(4) . ?
C18 C21 1.538(4) . ?
C19 H19A 0.9800 . ?
C19 H19B 0.9800 . ?
C19 H19C 0.9800 . ?
C20 H20A 0.9800 . ?
C20 H20B 0.9800 . ?
C20 H20C 0.9800 . ?
C21 H21A 0.9800 . ?
C21 H21B 0.9800 . ?
C21 H21C 0.9800 . ?
C22 C24 1.521(5) . ?
C22 C25 1.526(5) . ?
C22 C23 1.529(5) . ?
C23 H23A 0.9800 . ?
C23 H23B 0.9800 . ?
C23 H23C 0.9800 . ?
C24 H24A 0.9800 . ?
C24 H24B 0.9800 . ?
C24 H24C 0.9800 . ?
C25 H25A 0.9800 . ?
C25 H25B 0.9800 . ?
C25 H25C 0.9800 . ?
C26 N3 1.477(4) . ?
C26 H26A 0.9800 . ?
C26 H26B 0.9800 . ?
C26 H26C 0.9800 . ?
C27 N3 1.486(4) . ?
C27 H27A 0.9800 . ?
C27 H27B 0.9800 . ?
C27 H27C 0.9800 . ?
C28 N3 1.503(4) . ?
C28 C29 1.520(4) . ?
C28 C33 1.521(4) . ?
C28 H28 1.0000 . ?
C29 N4 1.478(4) . ?
C29 C30 1.521(4) . ?
C29 H29 1.0000 . ?
C30 C31 1.520(5) . ?
C30 H30A 0.9900 . ?
C30 H30B 0.9900 . ?
C31 C32 1.519(5) . ?
C31 H31A 0.9900 . ?
C31 H31B 0.9900 . ?
C32 C33 1.523(5) . ?
C32 H32A 0.9900 . ?
C32 H32B 0.9900 . ?
C33 H33A 0.9900 . ?
C33 H33B 0.9900 . ?
C34 N4 1.490(4) . ?
C34 C35 1.505(4) . ?
C34 H34A 0.9900 . ?
C34 H34B 0.9900 . ?
C35 C40 1.385(4) . ?
C35 C36 1.415(4) . ?
C36 O2 1.342(3) . ?
C36 C37 1.417(4) . ?
C37 C38 1.392(4) . ?
C37 C41 1.542(4) . ?
C38 C39 1.393(4) . ?
C38 H38 0.9500 . ?
C39 C40 1.382(4) . ?
C39 C45 1.533(4) . ?
C40 H40 0.9500 . ?
C41 C43 1.533(4) . ?
C41 C44 1.535(4) . ?
C41 C42 1.535(4) . ?
C42 H42A 0.9800 . ?
C42 H42B 0.9800 . ?
C42 H42C 0.9800 . ?
C43 H43A 0.9800 . ?
C43 H43B 0.9800 . ?
C43 H43C 0.9800 . ?
C44 H44A 0.9800 . ?
C44 H44B 0.9800 . ?
C44 H44C 0.9800 . ?
C45 C46 1.534(4) . ?
C45 C48 1.534(4) . ?
C45 C47 1.535(4) . ?
C46 H46A 0.9800 . ?
C46 H46B 0.9800 . ?
C46 H46C 0.9800 . ?
C47 H47A 0.9800 . ?
C47 H47B 0.9800 . ?
C47 H47C 0.9800 . ?
C48 H48A 0.9800 . ?
C48 H48B 0.9800 . ?
C48 H48C 0.9800 . ?
C49 C50 1.368(5) . ?
C49 C54 1.380(6) . ?
C49 H49 0.9500 . ?
C50 C51 1.385(6) . ?
C50 H50 0.9500 . ?
C51 C52 1.385(7) . ?
C51 H51 0.9500 . ?
C52 C53 1.358(7) . ?
C52 H52 0.9500 . ?
C53 C54 1.354(6) . ?
C53 H53 0.9500 . ?
C54 H54 0.9500 . ?
C55 C56 1.3900 . ?
C55 C60 1.3900 . ?
C55 H55 0.9500 . ?
C56 C57 1.3900 . ?
C56 H56 0.9500 . ?
C57 C58 1.3900 . ?
C57 H57 0.9500 . ?
C58 C59 1.3900 . ?
C58 H58 0.9500 . ?
C59 C60 1.3900 . ?
C59 H59 0.9500 . ?
C60 H60 0.9500 . ?
C61 C63 1.371(6) 2_666 ?
C61 C62 1.374(5) . ?
C61 H61 0.9500 . ?
C62 C63 1.358(5) . ?
C62 H62 0.9500 . ?
C63 C61 1.371(6) 2_666 ?
C63 H63 0.9500 . ?
N1 In1 2.359(3) . ?
N2 In1 2.255(3) . ?
N2 H2N 0.84(3) . ?
N3 In2 2.324(2) . ?
N4 In2 2.260(3) . ?
N4 H4N 0.80(3) . ?
O1 In1 2.086(2) . ?
O2 In2 2.074(2) . ?
O3 In2 2.113(2) . ?
O3 In1 2.125(2) . ?
Cl1 In1 2.4084(9) . ?
Cl2 In2 2.4226(9) . ?
Cl3 In2 2.6657(8) . ?
Cl3 In1 2.6902(8) . ?
C55B C56B 1.3900 . ?
C55B C60B 1.3900 . ?
C55B H55B 0.9500 . ?
C56B C57B 1.3900 . ?
C56B H56B 0.9500 . ?
C57B C58B 1.3900 . ?
C57B H57B 0.9500 . ?
C58B C59B 1.3900 . ?
C58B H58B 0.9500 . ?
C59B C60B 1.3900 . ?
C59B H59B 0.9500 . ?
C60B H60B 0.9500 . ?

loop_
_geom_torsion_atom_site_label_1
_geom_torsion_atom_site_label_2
_geom_torsion_atom_site_label_3
_geom_torsion_atom_site_label_4
_geom_torsion
_geom_torsion_site_symmetry_1
_geom_torsion_site_symmetry_2
_geom_torsion_site_symmetry_3
_geom_torsion_site_symmetry_4
_geom_torsion_publ_flag
N1 C5 C6 N2 45.0(4) . . . . ?
C10 C5 C6 N2 173.9(3) . . . . ?
N1 C5 C6 C7 170.6(3) . . . . ?
C10 C5 C6 C7 -60.5(4) . . . . ?
N2 C6 C7 C8 -176.0(3) . . . . ?
C5 C6 C7 C8 58.6(4) . . . . ?
C6 C7 C8 C9 -54.2(4) . . . . ?
C7 C8 C9 C10 52.9(4) . . . . ?
C8 C9 C10 C5 -55.9(4) . . . . ?
N1 C5 C10 C9 -174.0(3) . . . . ?
C6 C5 C10 C9 59.1(4) . . . . ?
N2 C11 C12 C17 -115.9(3) . . . . ?
N2 C11 C12 C13 68.4(4) . . . . ?
C17 C12 C13 O1 177.4(3) . . . . ?
C11 C12 C13 O1 -6.9(4) . . . . ?
C17 C12 C13 C14 -4.7(4) . . . . ?
C11 C12 C13 C14 171.0(3) . . . . ?
O1 C13 C14 C15 -178.2(3) . . . . ?
C12 C13 C14 C15 3.9(4) . . . . ?
O1 C13 C14 C18 6.4(4) . . . . ?
C12 C13 C14 C18 -171.5(3) . . . . ?
C13 C14 C15 C16 -0.6(5) . . . . ?
C18 C14 C15 C16 174.8(3) . . . . ?
C14 C15 C16 C17 -2.0(4) . . . . ?
C14 C15 C16 C22 -177.4(3) . . . . ?
C13 C12 C17 C16 2.1(5) . . . . ?
C11 C12 C17 C16 -173.6(3) . . . . ?
C15 C16 C17 C12 1.3(4) . . . . ?
C22 C16 C17 C12 176.7(3) . . . . ?
C15 C14 C18 C20 -111.8(3) . . . . ?
C13 C14 C18 C20 63.5(4) . . . . ?
C15 C14 C18 C19 7.1(4) . . . . ?
C13 C14 C18 C19 -177.6(3) . . . . ?
C15 C14 C18 C21 127.5(3) . . . . ?
C13 C14 C18 C21 -57.2(4) . . . . ?
C17 C16 C22 C24 168.9(3) . . . . ?
C15 C16 C22 C24 -15.9(4) . . . . ?
C17 C16 C22 C25 -71.3(4) . . . . ?
C15 C16 C22 C25 103.9(4) . . . . ?
C17 C16 C22 C23 48.4(4) . . . . ?
C15 C16 C22 C23 -136.4(3) . . . . ?
N3 C28 C29 N4 50.1(4) . . . . ?
C33 C28 C29 N4 178.0(3) . . . . ?
N3 C28 C29 C30 174.1(3) . . . . ?
C33 C28 C29 C30 -57.9(4) . . . . ?
N4 C29 C30 C31 177.2(3) . . . . ?
C28 C29 C30 C31 53.9(4) . . . . ?
C29 C30 C31 C32 -52.8(5) . . . . ?
C30 C31 C32 C33 55.0(5) . . . . ?
N3 C28 C33 C32 -171.8(3) . . . . ?
C29 C28 C33 C32 61.9(4) . . . . ?
C31 C32 C33 C28 -60.0(4) . . . . ?
N4 C34 C35 C40 -125.0(3) . . . . ?
N4 C34 C35 C36 61.4(4) . . . . ?
C40 C35 C36 O2 -179.0(3) . . . . ?
C34 C35 C36 O2 -5.6(4) . . . . ?
C40 C35 C36 C37 -1.8(4) . . . . ?
C34 C35 C36 C37 171.7(3) . . . . ?
O2 C36 C37 C38 178.6(3) . . . . ?
C35 C36 C37 C38 1.3(4) . . . . ?
O2 C36 C37 C41 1.0(4) . . . . ?
C35 C36 C37 C41 -176.3(3) . . . . ?
C36 C37 C38 C39 -0.4(5) . . . . ?
C41 C37 C38 C39 177.2(3) . . . . ?
C37 C38 C39 C40 -0.1(5) . . . . ?
C37 C38 C39 C45 176.9(3) . . . . ?
C38 C39 C40 C35 -0.4(4) . . . . ?
C45 C39 C40 C35 -177.4(3) . . . . ?
C36 C35 C40 C39 1.4(5) . . . . ?
C34 C35 C40 C39 -172.3(3) . . . . ?
C38 C37 C41 C43 -115.2(3) . . . . ?
C36 C37 C41 C43 62.4(4) . . . . ?
C38 C37 C41 C44 124.0(3) . . . . ?
C36 C37 C41 C44 -58.5(4) . . . . ?
C38 C37 C41 C42 4.7(4) . . . . ?
C36 C37 C41 C42 -177.8(3) . . . . ?
C40 C39 C45 C46 76.6(4) . . . . ?
C38 C39 C45 C46 -100.3(3) . . . . ?
C40 C39 C45 C48 -164.1(3) . . . . ?
C38 C39 C45 C48 19.0(4) . . . . ?
C40 C39 C45 C47 -43.8(4) . . . . ?
C38 C39 C45 C47 139.3(3) . . . . ?
C54 C49 C50 C51 1.5(6) . . . . ?
C49 C50 C51 C52 -0.6(6) . . . . ?
C50 C51 C52 C53 -0.3(6) . . . . ?
C51 C52 C53 C54 0.3(7) . . . . ?
C52 C53 C54 C49 0.5(6) . . . . ?
C50 C49 C54 C53 -1.5(6) . . . . ?
C60 C55 C56 C57 0.0 . . . . ?
C55 C56 C57 C58 0.0 . . . . ?
C56 C57 C58 C59 0.0 . . . . ?
C57 C58 C59 C60 0.0 . . . . ?
C58 C59 C60 C55 0.0 . . . . ?
C56 C55 C60 C59 0.0 . . . . ?
C63 C61 C62 C63 -0.7(8) 2_666 . . . ?
C61 C62 C63 C61 0.7(8) . . . 2_666 ?
C6 C5 N1 C4 74.7(3) . . . . ?
C10 C5 N1 C4 -50.3(4) . . . . ?
C6 C5 N1 C3 -163.9(3) . . . . ?
C10 C5 N1 C3 71.1(3) . . . . ?
C6 C5 N1 In1 -44.8(3) . . . . ?
C10 C5 N1 In1 -169.8(2) . . . . ?
C7 C6 N2 C11 89.0(3) . . . . ?
C5 C6 N2 C11 -146.5(3) . . . . ?
C7 C6 N2 In1 -145.4(2) . . . . ?
C5 C6 N2 In1 -20.8(3) . . . . ?
C12 C11 N2 C6 64.1(3) . . . . ?
C12 C11 N2 In1 -64.9(3) . . . . ?
C29 C28 N3 C26 73.5(3) . . . . ?
C33 C28 N3 C26 -52.1(4) . . . . ?
C29 C28 N3 C27 -165.4(3) . . . . ?
C33 C28 N3 C27 69.0(4) . . . . ?
C29 C28 N3 In2 -44.4(3) . . . . ?
C33 C28 N3 In2 -170.0(2) . . . . ?
C28 C29 N4 C34 -155.4(3) . . . . ?
C30 C29 N4 C34 81.9(3) . . . . ?
C28 C29 N4 In2 -29.2(3) . . . . ?
C30 C29 N4 In2 -151.9(2) . . . . ?
C35 C34 N4 C29 61.5(4) . . . . ?
C35 C34 N4 In2 -67.2(3) . . . . ?
C12 C13 O1 In1 -43.9(4) . . . . ?
C14 C13 O1 In1 138.2(2) . . . . ?
C35 C36 O2 In2 -31.7(4) . . . . ?
C37 C36 O2 In2 151.1(2) . . . . ?
C13 O1 In1 O3 119.8(2) . . . . ?
C13 O1 In1 N2 32.5(2) . . . . ?
C13 O1 In1 N1 -42.7(2) . . . . ?
C13 O1 In1 Cl1 -141.2(2) . . . . ?
C13 O1 In1 Cl3 92.0(4) . . . . ?
In2 O3 In1 O1 -168.37(11) . . . . ?
In2 O3 In1 N2 -80.20(12) . . . . ?
In2 O3 In1 N1 -31.7(3) . . . . ?
In2 O3 In1 Cl1 95.14(10) . . . . ?
In2 O3 In1 Cl3 5.84(9) . . . . ?
C6 N2 In1 O1 -107.7(2) . . . . ?
C11 N2 In1 O1 19.82(19) . . . . ?
C6 N2 In1 O3 158.4(2) . . . . ?
C11 N2 In1 O3 -74.06(19) . . . . ?
C6 N2 In1 N1 -2.4(2) . . . . ?
C11 N2 In1 N1 125.1(2) . . . . ?
C6 N2 In1 Cl1 16.0(7) . . . . ?
C11 N2 In1 Cl1 143.5(5) . . . . ?
C6 N2 In1 Cl3 82.8(2) . . . . ?
C11 N2 In1 Cl3 -149.74(19) . . . . ?
C4 N1 In1 O1 -13.0(2) . . . . ?
C3 N1 In1 O1 -131.5(2) . . . . ?
C5 N1 In1 O1 109.51(19) . . . . ?
C4 N1 In1 O3 -148.0(2) . . . . ?
C3 N1 In1 O3 93.4(3) . . . . ?
C5 N1 In1 O3 -25.5(3) . . . . ?
C4 N1 In1 N2 -97.6(2) . . . . ?
C3 N1 In1 N2 143.9(2) . . . . ?
C5 N1 In1 N2 24.94(19) . . . . ?
C4 N1 In1 Cl1 84.8(2) . . . . ?
C3 N1 In1 Cl1 -33.7(2) . . . . ?
C5 N1 In1 Cl1 -152.66(18) . . . . ?
C4 N1 In1 Cl3 175.6(2) . . . . ?
C3 N1 In1 Cl3 57.1(2) . . . . ?
C5 N1 In1 Cl3 -61.88(18) . . . . ?
In2 Cl3 In1 O1 24.7(3) . . . . ?
In2 Cl3 In1 O3 -3.98(6) . . . . ?
In2 Cl3 In1 N2 84.55(7) . . . . ?
In2 Cl3 In1 N1 160.94(7) . . . . ?
In2 Cl3 In1 Cl1 -102.42(3) . . . . ?
C36 O2 In2 O3 106.7(2) . . . . ?
C36 O2 In2 N4 16.6(2) . . . . ?
C36 O2 In2 N3 -59.4(2) . . . . ?
C36 O2 In2 Cl2 -155.9(2) . . . . ?
C36 O2 In2 Cl3 71.8(4) . . . . ?
In1 O3 In2 O2 -178.79(11) . . . . ?
In1 O3 In2 N4 -90.61(12) . . . . ?
In1 O3 In2 N3 -37.8(3) . . . . ?
In1 O3 In2 Cl2 84.82(10) . . . . ?
In1 O3 In2 Cl3 -5.88(9) . . . . ?
C29 N4 In2 O2 -99.6(2) . . . . ?
C34 N4 In2 O2 29.7(2) . . . . ?
C29 N4 In2 O3 166.5(2) . . . . ?
C34 N4 In2 O3 -64.2(2) . . . . ?
C29 N4 In2 N3 4.2(2) . . . . ?
C34 N4 In2 N3 133.5(2) . . . . ?
C29 N4 In2 Cl2 18.9(7) . . . . ?
C34 N4 In2 Cl2 148.2(4) . . . . ?
C29 N4 In2 Cl3 90.3(2) . . . . ?
C34 N4 In2 Cl3 -140.3(2) . . . . ?
C26 N3 In2 O2 -15.2(2) . . . . ?
C27 N3 In2 O2 -133.9(2) . . . . ?
C28 N3 In2 O2 106.27(19) . . . . ?
C26 N3 In2 O3 -155.1(2) . . . . ?
C27 N3 In2 O3 86.1(3) . . . . ?
C28 N3 In2 O3 -33.6(3) . . . . ?
C26 N3 In2 N4 -100.2(2) . . . . ?
C27 N3 In2 N4 141.1(2) . . . . ?
C28 N3 In2 N4 21.31(19) . . . . ?
C26 N3 In2 Cl2 82.0(2) . . . . ?
C27 N3 In2 Cl2 -36.7(2) . . . . ?
C28 N3 In2 Cl2 -156.54(18) . . . . ?
C26 N3 In2 Cl3 173.9(2) . . . . ?
C27 N3 In2 Cl3 55.1(2) . . . . ?
C28 N3 In2 Cl3 -64.64(18) . . . . ?
In1 Cl3 In2 O2 40.0(3) . . . . ?
In1 Cl3 In2 O3 3.99(6) . . . . ?
In1 Cl3 In2 N4 95.51(7) . . . . ?
In1 Cl3 In2 N3 172.66(7) . . . . ?
In1 Cl3 In2 Cl2 -92.55(3) . . . . ?
C60B C55B C56B C57B 0.0 . . . . ?
C55B C56B C57B C58B 0.0 . . . . ?
C56B C57B C58B C59B 0.0 . . . . ?
C57B C58B C59B C60B 0.0 . . . . ?
C58B C59B C60B C55B 0.0 . . . . ?
C56B C55B C60B C59B 0.0 . . . . ?
